data_7105894
loop_
_publ_author_name
' Wen-Yann Yeh'

_publ_section_title
;
 C60-induced alkyne-alkyne coupling and alkyne scission reactions of
 tungsten tris(diphenylacetylene) complex
;
_journal_name_full Chem.Commun.
_journal_page_first 1506
_journal_paper_doi 10.1039/c0cc04034g
_journal_volume 47
_journal_year 2011
_chemical_formula_moiety 'C209 H66 N2 S2 W2'
_chemical_formula_sum 'C209 H66 N2 S2 W2'
_chemical_formula_weight 3036.46
_chemical_name_systematic
;
?
;
_space_group_IT_number 2
_symmetry_cell_setting triclinic
_symmetry_space_group_name_Hall '-P 1'
_symmetry_space_group_name_H-M 'P -1'
_atom_sites_solution_hydrogens geom
_atom_sites_solution_primary direct
_atom_sites_solution_secondary difmap
_audit_creation_method SHELXL-97
_cell_angle_alpha 103.749(2)
_cell_angle_beta 90.420(2)
_cell_angle_gamma 104.5030(10)
_cell_formula_units_Z 2
_cell_length_a 14.4291(11)
_cell_length_b 19.7374(15)
_cell_length_c 23.9430(18)
_cell_measurement_reflns_used 0
_cell_measurement_temperature 200(2)
_cell_measurement_theta_max 0
_cell_measurement_theta_min 0
_cell_volume 6396.1(8)
_computing_molecular_graphics 'Ortep-3 for Windows (Farrugia, 1997)'
_computing_publication_material 'WinGX publication routines (Farrugia, 1999)'
_computing_structure_refinement 'SHELXL-97 (Sheldrick, 1997)'
_computing_structure_solution 'SHELXS-86 (Sheldrick, 1986)'
_diffrn_ambient_temperature 200(2)
_diffrn_measured_fraction_theta_full 0.972
_diffrn_measured_fraction_theta_max 0.972
_diffrn_radiation_monochromator graphite
_diffrn_radiation_source 'fine-focus sealed tube'
_diffrn_radiation_type MoK\a
_diffrn_radiation_wavelength 0.71073
_diffrn_reflns_av_R_equivalents 0.1128
_diffrn_reflns_av_sigmaI/netI 0.1493
_diffrn_reflns_limit_h_max 17
_diffrn_reflns_limit_h_min -17
_diffrn_reflns_limit_k_max 23
_diffrn_reflns_limit_k_min -21
_diffrn_reflns_limit_l_max 28
_diffrn_reflns_limit_l_min -28
_diffrn_reflns_number 49052
_diffrn_reflns_theta_full 25.03
_diffrn_reflns_theta_max 25.03
_diffrn_reflns_theta_min 0.88
_exptl_absorpt_coefficient_mu 1.900
_exptl_absorpt_correction_T_max 0.9279
_exptl_absorpt_correction_T_min 0.6911
_exptl_absorpt_correction_type multi-scan
_exptl_crystal_colour black
_exptl_crystal_density_diffrn 1.577
_exptl_crystal_density_method 'not measured'
_exptl_crystal_description prism
_exptl_crystal_F_000 3028
_exptl_crystal_size_max 0.21
_exptl_crystal_size_mid 0.08
_exptl_crystal_size_min 0.04
_refine_diff_density_max 1.614
_refine_diff_density_min -1.749
_refine_diff_density_rms 0.168
_refine_ls_extinction_method none
_refine_ls_goodness_of_fit_ref 0.726
_refine_ls_hydrogen_treatment fixed
_refine_ls_matrix_type full
_refine_ls_number_parameters 1338
_refine_ls_number_reflns 21999
_refine_ls_number_restraints 0
_refine_ls_restrained_S_all 0.726
_refine_ls_R_factor_all 0.1042
_refine_ls_R_factor_gt 0.0624
_refine_ls_shift/su_max 0.044
_refine_ls_shift/su_mean 0.001
_refine_ls_structure_factor_coef Fsqd
_refine_ls_weighting_details 'calc w=1/[\s^2^(Fo^2^)+(0.1460P)^2^+0.0000P] where P=(Fo^2^+2Fc^2^)/3'
_refine_ls_weighting_scheme calc
_refine_ls_wR_factor_gt 0.1615
_refine_ls_wR_factor_ref 0.1859
_reflns_number_gt 13233
_reflns_number_total 21999
_reflns_threshold_expression >2sigma(I)
_cod_data_source_file C0CC04034G.TXT
_cod_data_source_block a11045
_cod_database_code 7105894

loop_
_symmetry_equiv_pos_as_xyz
'x, y, z'
'-x, -y, -z'

loop_
_atom_site_label
_atom_site_type_symbol
_atom_site_fract_x
_atom_site_fract_y
_atom_site_fract_z
_atom_site_U_iso_or_equiv
_atom_site_adp_type
_atom_site_occupancy
_atom_site_symmetry_multiplicity
_atom_site_calc_flag
_atom_site_refinement_flags
_atom_site_disorder_assembly
_atom_site_disorder_group
C1 C 0.4236(6) 0.6390(5) 0.2000(4) 0.033(2) Uani 1 1 d . . .
C2 C 0.4087(8) 0.5658(5) 0.2068(4) 0.052(3) Uani 1 1 d . . .
H2A H 0.3691 0.5600 0.2393 0.078 Uiso 1 1 calc R . .
H2B H 0.4709 0.5568 0.2143 0.078 Uiso 1 1 calc R . .
H2C H 0.3762 0.5313 0.1715 0.078 Uiso 1 1 calc R . .
C3 C 0.5273(7) 0.8462(5) 0.2283(4) 0.035(2) Uani 1 1 d . . .
C4 C 0.6154(7) 0.8833(5) 0.2621(4) 0.034(2) Uani 1 1 d . . .
C5 C 0.6589(9) 0.8445(7) 0.2914(6) 0.071(4) Uani 1 1 d . . .
H5 H 0.6322 0.7940 0.2856 0.085 Uiso 1 1 calc R . .
C6 C 0.7402(10) 0.8783(9) 0.3286(7) 0.094(5) Uani 1 1 d . . .
H6 H 0.7677 0.8520 0.3497 0.113 Uiso 1 1 calc R . .
C7 C 0.7801(9) 0.9512(9) 0.3342(6) 0.080(4) Uani 1 1 d . . .
H7 H 0.8388 0.9742 0.3570 0.096 Uiso 1 1 calc R . .
C8 C 0.7385(10) 0.9902(7) 0.3085(6) 0.070(4) Uani 1 1 d . . .
H8 H 0.7652 1.0407 0.3141 0.085 Uiso 1 1 calc R . .
C9 C 0.6547(9) 0.9548(6) 0.2735(5) 0.063(3) Uani 1 1 d . . .
H9 H 0.6235 0.9829 0.2566 0.075 Uiso 1 1 calc R . .
C10 C 0.3681(7) 0.8447(5) 0.1102(4) 0.037(2) Uani 1 1 d . . .
C11 C 0.3391(8) 0.9121(5) 0.1144(4) 0.041(2) Uani 1 1 d . . .
C12 C 0.2852(10) 0.9181(7) 0.0675(5) 0.068(4) Uani 1 1 d . . .
H12 H 0.2635 0.8775 0.0357 0.082 Uiso 1 1 calc R . .
C13 C 0.2635(11) 0.9820(7) 0.0672(6) 0.080(4) Uani 1 1 d . . .
H13 H 0.2296 0.9865 0.0347 0.096 Uiso 1 1 calc R . .
C14 C 0.2923(10) 1.0401(7) 0.1156(6) 0.071(4) Uani 1 1 d . . .
H14 H 0.2762 1.0841 0.1166 0.085 Uiso 1 1 calc R . .
C15 C 0.3442(10) 1.0337(6) 0.1621(5) 0.067(4) Uani 1 1 d . . .
H15 H 0.3643 1.0737 0.1946 0.081 Uiso 1 1 calc R . .
C16 C 0.3667(8) 0.9710(5) 0.1617(4) 0.044(3) Uani 1 1 d . . .
H16 H 0.4016 0.9672 0.1941 0.053 Uiso 1 1 calc R . .
C17 C 0.4665(7) 0.8401(5) 0.1045(4) 0.037(2) Uani 1 1 d . . .
C18 C 0.5483(8) 0.9009(5) 0.1022(4) 0.037(2) Uani 1 1 d . . .
C19 C 0.5373(9) 0.9522(5) 0.0721(4) 0.057(3) Uani 1 1 d . . .
H19 H 0.4765 0.9477 0.0540 0.068 Uiso 1 1 calc R . .
C20 C 0.6137(12) 1.0085(7) 0.0688(6) 0.082(4) Uani 1 1 d . . .
H20 H 0.6045 1.0434 0.0494 0.098 Uiso 1 1 calc R . .
C21 C 0.7028(10) 1.0153(7) 0.0931(5) 0.076(4) Uani 1 1 d . . .
H21 H 0.7562 1.0529 0.0891 0.091 Uiso 1 1 calc R . .
C22 C 0.7131(10) 0.9664(8) 0.1232(6) 0.088(5) Uani 1 1 d . . .
H22 H 0.7737 0.9717 0.1419 0.105 Uiso 1 1 calc R . .
C23 C 0.6362(9) 0.9091(6) 0.1267(5) 0.061(3) Uani 1 1 d . . .
H23 H 0.6458 0.8750 0.1469 0.074 Uiso 1 1 calc R . .
C24 C 0.4646(6) 0.7660(4) 0.0920(3) 0.028(2) Uani 1 1 d . . .
C25 C 0.5508(7) 0.7399(5) 0.0705(5) 0.044(3) Uani 1 1 d . . .
C26 C 0.5718(9) 0.7411(10) 0.0155(6) 0.117(7) Uani 1 1 d . . .
H26 H 0.5284 0.7521 -0.0088 0.140 Uiso 1 1 calc R . .
C27 C 0.6551(13) 0.7266(12) -0.0056(7) 0.151(10) Uani 1 1 d . . .
H27 H 0.6713 0.7313 -0.0431 0.181 Uiso 1 1 calc R . .
C28 C 0.7155(12) 0.7050(8) 0.0284(13) 0.147(11) Uani 1 1 d . . .
H28 H 0.7702 0.6904 0.0135 0.176 Uiso 1 1 calc R . .
C29 C 0.6937(11) 0.7055(10) 0.0834(11) 0.153(11) Uani 1 1 d . . .
H29 H 0.7369 0.6956 0.1086 0.184 Uiso 1 1 calc R . .
C30 C 0.6116(11) 0.7199(9) 0.1031(8) 0.110(6) Uani 1 1 d . . .
H30 H 0.5959 0.7159 0.1408 0.132 Uiso 1 1 calc R . .
C31 C 0.3653(6) 0.7230(5) 0.0862(3) 0.030(2) Uani 1 1 d . . .
C32 C 0.3258(7) 0.6433(5) 0.0750(4) 0.033(2) Uani 1 1 d . . .
C33 C 0.3623(7) 0.5953(5) 0.0344(4) 0.042(2) Uani 1 1 d . . .
H33 H 0.4140 0.6127 0.0128 0.051 Uiso 1 1 calc R . .
C34 C 0.3216(8) 0.5208(5) 0.0258(4) 0.049(3) Uani 1 1 d . . .
H34 H 0.3455 0.4877 -0.0022 0.058 Uiso 1 1 calc R . .
C35 C 0.2482(8) 0.4950(6) 0.0573(5) 0.054(3) Uani 1 1 d . . .
H35 H 0.2232 0.4444 0.0519 0.065 Uiso 1 1 calc R . .
C36 C 0.2097(8) 0.5427(6) 0.0971(4) 0.048(3) Uani 1 1 d . . .
H36 H 0.1568 0.5247 0.1176 0.058 Uiso 1 1 calc R . .
C37 C 0.2495(7) 0.6171(5) 0.1067(4) 0.037(2) Uani 1 1 d . . .
H37 H 0.2250 0.6498 0.1346 0.044 Uiso 1 1 calc R . .
C38 C 0.3073(6) 0.7735(4) 0.0946(3) 0.0250(19) Uani 1 1 d . . .
C39 C 0.2032(7) 0.7536(5) 0.0755(4) 0.035(2) Uani 1 1 d . . .
C40 C 0.1689(7) 0.7007(5) 0.0240(4) 0.041(2) Uani 1 1 d . . .
H40 H 0.2094 0.6724 0.0053 0.049 Uiso 1 1 calc R . .
C41 C 0.0777(8) 0.6894(7) 0.0004(5) 0.061(3) Uani 1 1 d . . .
H41 H 0.0570 0.6544 -0.0351 0.073 Uiso 1 1 calc R . .
C42 C 0.0158(8) 0.7271(8) 0.0267(5) 0.064(4) Uani 1 1 d . . .
H42 H -0.0476 0.7178 0.0103 0.076 Uiso 1 1 calc R . .
C43 C 0.0469(9) 0.7784(8) 0.0771(5) 0.077(4) Uani 1 1 d . . .
H43 H 0.0041 0.8047 0.0956 0.092 Uiso 1 1 calc R . .
C44 C 0.1389(8) 0.7932(7) 0.1020(4) 0.054(3) Uani 1 1 d . . .
H44 H 0.1590 0.8298 0.1368 0.065 Uiso 1 1 calc R . .
C45 C 0.3336(6) 0.8520(4) 0.2524(3) 0.0275(19) Uiso 1 1 d . . .
C46 C 0.3384(6) 0.7800(5) 0.2635(3) 0.0281(19) Uiso 1 1 d . . .
C47 C 0.2471(7) 0.7250(5) 0.2614(4) 0.039(2) Uiso 1 1 d . . .
C48 C 0.2563(8) 0.6877(6) 0.3062(5) 0.052(3) Uiso 1 1 d . . .
C49 C 0.3424(8) 0.7227(6) 0.3393(5) 0.052(3) Uiso 1 1 d . . .
C50 C 0.3914(7) 0.7833(5) 0.3168(4) 0.037(2) Uiso 1 1 d . . .
C51 C 0.4431(7) 0.8459(5) 0.3526(4) 0.044(2) Uiso 1 1 d . . .
C52 C 0.4360(7) 0.9161(5) 0.3443(4) 0.043(2) Uiso 1 1 d . . .
C53 C 0.3795(7) 0.9176(5) 0.2979(4) 0.037(2) Uiso 1 1 d . . .
C54 C 0.3180(7) 0.9651(6) 0.3058(4) 0.045(3) Uiso 1 1 d . . .
C55 C 0.2317(8) 0.9307(6) 0.2727(4) 0.047(3) Uiso 1 1 d . . .
C56 C 0.2346(7) 0.8595(5) 0.2431(4) 0.036(2) Uiso 1 1 d . . .
C57 C 0.1550(8) 0.8028(6) 0.2368(5) 0.054(3) Uiso 1 1 d . . .
C58 C 0.1614(7) 0.7325(5) 0.2459(4) 0.044(2) Uiso 1 1 d . . .
C59 C 0.0762(9) 0.7043(6) 0.2750(5) 0.060(3) Uiso 1 1 d . . .
C60 C 0.0854(9) 0.6671(7) 0.3153(5) 0.068(3) Uiso 1 1 d . . .
C61 C 0.1722(9) 0.6580(6) 0.3320(5) 0.062(3) Uiso 1 1 d . . .
C62 C 0.1812(9) 0.6646(6) 0.3940(5) 0.060(3) Uiso 1 1 d . . .
C63 C 0.2603(9) 0.6969(6) 0.4247(5) 0.060(3) Uiso 1 1 d . . .
C64 C 0.3507(9) 0.7290(7) 0.3993(5) 0.061(3) Uiso 1 1 d . . .
C65 C 0.4000(9) 0.7904(7) 0.4355(5) 0.067(3) Uiso 1 1 d . . .
C66 C 0.4460(8) 0.8524(6) 0.4151(5) 0.055(3) Uiso 1 1 d . . .
C67 C 0.4428(8) 0.9233(6) 0.4427(5) 0.058(3) Uiso 1 1 d . . .
C68 C 0.4347(9) 0.9628(6) 0.4007(5) 0.060(3) Uiso 1 1 d . . .
C69 C 0.3805(9) 1.0127(7) 0.4071(5) 0.062(3) Uiso 1 1 d . . .
C70 C 0.3249(8) 1.0138(6) 0.3615(4) 0.051(3) Uiso 1 1 d . . .
C71 C 0.2262(9) 1.0269(7) 0.3803(5) 0.069(3) Uiso 1 1 d . . .
C72 C 0.1484(9) 0.9946(7) 0.3490(5) 0.064(3) Uiso 1 1 d . . .
C73 C 0.1422(9) 0.9420(6) 0.2927(5) 0.060(3) Uiso 1 1 d . . .
C74 C 0.0620(9) 0.8846(7) 0.2836(5) 0.069(3) Uiso 1 1 d . . .
C75 C 0.0079(9) 0.8990(7) 0.3394(5) 0.068(3) Uiso 1 1 d . . .
C76 C -0.0387(9) 0.8353(7) 0.3564(5) 0.067(3) Uiso 1 1 d . . .
C77 C -0.0339(9) 0.7645(7) 0.3307(5) 0.072(4) Uiso 1 1 d . . .
C78 C 0.0185(9) 0.7531(7) 0.2800(5) 0.071(4) Uiso 1 1 d . . .
C79 C 0.0638(8) 0.8151(7) 0.2584(5) 0.059(3) Uiso 1 1 d . . .
C80 C -0.0251(9) 0.7250(7) 0.3721(5) 0.069(3) Uiso 1 1 d . . .
C81 C 0.0310(9) 0.6772(7) 0.3684(5) 0.065(3) Uiso 1 1 d . . .
C82 C 0.0897(9) 0.6772(7) 0.4138(5) 0.063(3) Uiso 1 1 d . . .
C83 C 0.0924(9) 0.7245(6) 0.4684(5) 0.060(3) Uiso 1 1 d . . .
C84 C 0.1767(8) 0.7593(6) 0.5014(5) 0.055(3) Uiso 1 1 d . . .
C85 C 0.2666(9) 0.7489(7) 0.4811(5) 0.062(3) Uiso 1 1 d . . .
C86 C 0.3487(9) 0.8063(7) 0.4900(5) 0.063(3) Uiso 1 1 d . . .
C87 C 0.3469(9) 0.8732(7) 0.5153(5) 0.062(3) Uiso 1 1 d . . .
C88 C 0.3927(10) 0.9360(7) 0.4944(6) 0.072(4) Uiso 1 1 d . . .
C89 C 0.3377(9) 0.9849(7) 0.5003(5) 0.066(3) Uiso 1 1 d . . .
C90 C 0.2495(9) 0.9571(6) 0.5287(5) 0.059(3) Uiso 1 1 d . . .
C91 C 0.2572(8) 0.8882(6) 0.5367(5) 0.056(3) Uiso 1 1 d . . .
C92 C 0.3238(9) 1.0245(7) 0.4604(5) 0.071(4) Uiso 1 1 d . . .
C93 C 0.2384(9) 1.0338(7) 0.4438(5) 0.067(3) Uiso 1 1 d . . .
C94 C 0.1536(9) 1.0050(7) 0.4690(5) 0.065(3) Uiso 1 1 d . . .
C95 C 0.1610(8) 0.9653(6) 0.5126(5) 0.054(3) Uiso 1 1 d . . .
C96 C 0.0763(8) 0.9068(6) 0.5056(5) 0.052(3) Uiso 1 1 d . . .
C97 C 0.0823(7) 0.8411(6) 0.5137(4) 0.046(3) Uiso 1 1 d . . .
C98 C 0.1746(8) 0.8323(6) 0.5305(4) 0.053(3) Uiso 1 1 d . . .
C99 C 0.0314(8) 0.7744(6) 0.4760(4) 0.052(3) Uiso 1 1 d . . .
C100 C -0.0251(8) 0.7759(6) 0.4305(5) 0.057(3) Uiso 1 1 d . . .
C101 C -0.0336(9) 0.8432(7) 0.4208(5) 0.066(3) Uiso 1 1 d . . .
C102 C 0.0167(9) 0.9084(7) 0.4581(5) 0.063(3) Uiso 1 1 d . . .
C103 C 0.0673(9) 0.9716(7) 0.4373(5) 0.066(3) Uiso 1 1 d . . .
C104 C 0.0568(10) 0.9598(7) 0.3733(6) 0.072(4) Uiso 1 1 d . . .
C106 C 0.8486(9) 0.5872(6) 0.4449(4) 0.071(4) Uani 1 1 d . . .
H10A H 0.8364 0.6333 0.4431 0.106 Uiso 1 1 calc R . .
H10B H 0.9143 0.5958 0.4612 0.106 Uiso 1 1 calc R . .
H10C H 0.8031 0.5644 0.4694 0.106 Uiso 1 1 calc R . .
C107 C 0.8275(6) 0.4706(4) 0.2154(4) 0.028(2) Uani 1 1 d . . .
C108 C 0.8636(6) 0.5028(5) 0.1689(4) 0.031(2) Uani 1 1 d . . .
C109 C 0.9196(12) 0.5718(8) 0.1803(6) 0.112(7) Uani 1 1 d . . .
H109 H 0.9328 0.5998 0.2191 0.134 Uiso 1 1 calc R . .
C110 C 0.9572(14) 0.6013(10) 0.1363(7) 0.144(9) Uani 1 1 d . . .
H110 H 0.9948 0.6500 0.1451 0.173 Uiso 1 1 calc R . .
C111 C 0.9424(11) 0.5636(8) 0.0818(6) 0.087(5) Uani 1 1 d . . .
H111 H 0.9722 0.5844 0.0524 0.104 Uiso 1 1 calc R . .
C112 C 0.8845(10) 0.4952(7) 0.0678(5) 0.071(4) Uani 1 1 d . . .
H112 H 0.8706 0.4686 0.0288 0.085 Uiso 1 1 calc R . .
C113 C 0.8465(9) 0.4656(6) 0.1121(4) 0.057(3) Uani 1 1 d . . .
H113 H 0.8069 0.4176 0.1028 0.069 Uiso 1 1 calc R . .
C114 C 0.6199(6) 0.3432(5) 0.2226(4) 0.030(2) Uani 1 1 d . . .
C122 C 0.5967(6) 0.2577(5) 0.2923(4) 0.036(2) Uani 1 1 d . . .
C123 C 0.6206(7) 0.1995(5) 0.2560(4) 0.040(2) Uani 1 1 d . . .
H123 H 0.6559 0.2067 0.2236 0.048 Uiso 1 1 calc R . .
C124 C 0.5943(9) 0.1317(6) 0.2655(6) 0.071(4) Uani 1 1 d . . .
H124 H 0.6109 0.0924 0.2399 0.085 Uiso 1 1 calc R . .
C125 C 0.5434(10) 0.1211(7) 0.3129(7) 0.083(4) Uani 1 1 d . . .
H125 H 0.5268 0.0746 0.3206 0.099 Uiso 1 1 calc R . .
C126 C 0.5165(10) 0.1784(7) 0.3493(6) 0.078(4) Uani 1 1 d . . .
H126 H 0.4811 0.1707 0.3816 0.093 Uiso 1 1 calc R . .
C127 C 0.5414(8) 0.2469(6) 0.3385(5) 0.056(3) Uani 1 1 d . . .
H127 H 0.5209 0.2856 0.3622 0.067 Uiso 1 1 calc R . .
C142 C 0.6167(6) 0.4164(5) 0.2276(3) 0.0265(19) Uani 1 1 d . . .
C160 C 0.9179(6) 0.3435(5) 0.1874(3) 0.0267(19) Uiso 1 1 d . . .
C171 C 0.9257(7) 0.1915(6) 0.3447(4) 0.047(3) Uiso 1 1 d . . .
C172 C 0.8688(7) 0.1791(5) 0.2916(4) 0.039(2) Uiso 1 1 d . . .
C173 C 0.8878(7) 0.1362(5) 0.2416(4) 0.042(2) Uiso 1 1 d . . .
C174 C 0.8833(7) 0.1572(5) 0.1880(4) 0.042(2) Uiso 1 1 d . . .
C176 C 1.0098(7) 0.1852(5) 0.1220(4) 0.039(2) Uiso 1 1 d . . .
C178 C 1.0705(7) 0.3070(5) 0.1214(4) 0.038(2) Uiso 1 1 d . . .
C187 C 1.1887(7) 0.3292(5) 0.4079(4) 0.042(2) Uiso 1 1 d . . .
C203 C 1.1142(8) 0.1213(6) 0.1871(4) 0.051(3) Uiso 1 1 d . . .
C204 C 1.0125(8) 0.1058(6) 0.1878(5) 0.054(3) Uiso 1 1 d . . .
C209 C 0.6507(12) 0.7499(13) 0.5012(6) 0.130(8) Uani 1 1 d . . .
N1 N 0.4310(5) 0.6946(4) 0.1945(3) 0.0330(18) Uani 1 1 d . . .
S1 S 0.7500(4) 0.7839(3) 0.4867(2) 0.1198(16) Uani 1 1 d . . .
S2 S 0.5543(5) 0.7028(5) 0.5128(3) 0.204(4) Uani 1 1 d . . .
W1 W 0.41868(3) 0.796498(18) 0.186578(14) 0.02682(12) Uani 1 1 d . . .
C105 C 0.8369(7) 0.5399(5) 0.3872(4) 0.038(2) Uani 1 1 d . . .
C115 C 0.6043(6) 0.2873(5) 0.1673(4) 0.032(2) Uani 1 1 d . . .
C116 C 0.5183(7) 0.2341(5) 0.1543(4) 0.046(3) Uani 1 1 d . . .
H116 H 0.4698 0.2325 0.1810 0.055 Uiso 1 1 calc R . .
C117 C 0.5044(9) 0.1837(6) 0.1019(5) 0.073(4) Uani 1 1 d . . .
H117 H 0.4451 0.1478 0.0922 0.088 Uiso 1 1 calc R . .
C118 C 0.5736(11) 0.1845(7) 0.0643(5) 0.080(4) Uani 1 1 d . . .
H118 H 0.5629 0.1486 0.0288 0.096 Uiso 1 1 calc R . .
C119 C 0.6595(8) 0.2367(6) 0.0766(4) 0.053(3) Uani 1 1 d . . .
H119 H 0.7074 0.2372 0.0496 0.063 Uiso 1 1 calc R . .
C120 C 0.6754(7) 0.2871(5) 0.1275(4) 0.036(2) Uani 1 1 d . . .
H120 H 0.7350 0.3227 0.1363 0.043 Uiso 1 1 calc R . .
C121 C 0.6178(6) 0.3313(4) 0.2804(4) 0.0279(19) Uani 1 1 d . . .
C128 C 0.6264(6) 0.3981(5) 0.3203(4) 0.0268(19) Uani 1 1 d . . .
C129 C 0.6389(7) 0.4115(5) 0.3842(4) 0.033(2) Uani 1 1 d . . .
C130 C 0.7055(7) 0.3864(5) 0.4086(4) 0.042(2) Uani 1 1 d . . .
H130 H 0.7433 0.3609 0.3839 0.050 Uiso 1 1 calc R . .
C131 C 0.7204(8) 0.3964(6) 0.4672(5) 0.053(3) Uani 1 1 d . . .
H131 H 0.7658 0.3762 0.4817 0.063 Uiso 1 1 calc R . .
C132 C 0.6705(10) 0.4352(7) 0.5048(5) 0.070(4) Uani 1 1 d . . .
H132 H 0.6795 0.4415 0.5452 0.084 Uiso 1 1 calc R . .
C133 C 0.6071(11) 0.4647(8) 0.4820(5) 0.086(5) Uani 1 1 d . . .
H133 H 0.5737 0.4937 0.5073 0.104 Uiso 1 1 calc R . .
C134 C 0.5903(10) 0.4530(8) 0.4220(5) 0.074(4) Uani 1 1 d . . .
H134 H 0.5454 0.4735 0.4074 0.089 Uiso 1 1 calc R . .
C135 C 0.6253(6) 0.4519(4) 0.2879(3) 0.0237(18) Uani 1 1 d . . .
C136 C 0.6147(6) 0.5266(5) 0.3113(4) 0.032(2) Uani 1 1 d . . .
C137 C 0.5254(7) 0.5328(5) 0.3286(4) 0.042(2) Uani 1 1 d . . .
H137 H 0.4755 0.4902 0.3262 0.050 Uiso 1 1 calc R . .
C138 C 0.5067(8) 0.5989(6) 0.3491(5) 0.054(3) Uani 1 1 d . . .
H138 H 0.4458 0.6016 0.3629 0.065 Uiso 1 1 calc R . .
C139 C 0.5755(9) 0.6605(6) 0.3496(5) 0.059(3) Uani 1 1 d . . .
H139 H 0.5617 0.7061 0.3617 0.071 Uiso 1 1 calc R . .
C140 C 0.6650(8) 0.6565(5) 0.3325(5) 0.056(3) Uani 1 1 d . . .
H140 H 0.7136 0.6995 0.3339 0.067 Uiso 1 1 calc R . .
C141 C 0.6847(7) 0.5900(5) 0.3133(4) 0.038(2) Uani 1 1 d . . .
H141 H 0.7467 0.5877 0.3013 0.045 Uiso 1 1 calc R . .
C143 C 0.5940(6) 0.4478(5) 0.1815(4) 0.030(2) Uani 1 1 d . . .
C144 C 0.5139(7) 0.4090(5) 0.1434(4) 0.042(2) Uani 1 1 d . . .
H144 H 0.4787 0.3625 0.1464 0.051 Uiso 1 1 calc R . .
C145 C 0.4859(9) 0.4397(7) 0.1006(4) 0.058(3) Uani 1 1 d . . .
H145 H 0.4307 0.4137 0.0754 0.069 Uiso 1 1 calc R . .
C146 C 0.5355(9) 0.5052(7) 0.0942(5) 0.062(3) Uani 1 1 d . . .
H146 H 0.5162 0.5245 0.0647 0.074 Uiso 1 1 calc R . .
C147 C 0.6140(9) 0.5430(7) 0.1313(5) 0.061(3) Uani 1 1 d . . .
H147 H 0.6492 0.5890 0.1273 0.073 Uiso 1 1 calc R . .
C148 C 0.6434(7) 0.5148(5) 0.1752(4) 0.038(2) Uani 1 1 d . . .
H148 H 0.6977 0.5422 0.2007 0.046 Uiso 1 1 calc R . .
C149 C 0.8591(6) 0.3412(4) 0.2383(3) 0.0233(18) Uiso 1 1 d . . .
C150 C 0.9056(6) 0.3972(4) 0.2929(3) 0.0254(19) Uiso 1 1 d . . .
C151 C 1.0000(6) 0.4469(4) 0.2900(3) 0.0267(19) Uiso 1 1 d . . .
C152 C 1.0587(6) 0.4588(5) 0.3427(4) 0.031(2) Uiso 1 1 d . . .
C153 C 1.0070(7) 0.4110(5) 0.3757(4) 0.034(2) Uiso 1 1 d . . .
C154 C 0.9187(6) 0.3699(4) 0.3442(3) 0.0246(18) Uiso 1 1 d . . .
C155 C 0.8844(6) 0.2995(5) 0.3453(3) 0.029(2) Uiso 1 1 d . . .
C156 C 0.8410(7) 0.2441(5) 0.2911(4) 0.036(2) Uiso 1 1 d . . .
C157 C 0.8359(6) 0.2664(4) 0.2413(3) 0.0275(19) Uiso 1 1 d . . .
C158 C 0.8603(6) 0.2223(5) 0.1890(4) 0.034(2) Uiso 1 1 d . . .
C159 C 0.9100(6) 0.2695(5) 0.1552(4) 0.033(2) Uiso 1 1 d . . .
C161 C 1.0009(6) 0.3950(4) 0.1870(3) 0.0268(19) Uiso 1 1 d . . .
C162 C 1.0433(6) 0.4496(5) 0.2398(3) 0.0283(19) Uiso 1 1 d . . .
C163 C 1.1459(6) 0.4638(5) 0.2392(4) 0.032(2) Uiso 1 1 d . . .
C164 C 1.2018(7) 0.4759(5) 0.2893(4) 0.036(2) Uiso 1 1 d . . .
C165 C 1.1576(6) 0.4745(5) 0.3422(4) 0.033(2) Uiso 1 1 d . . .
C166 C 1.2103(7) 0.4392(5) 0.3752(4) 0.038(2) Uiso 1 1 d . . .
C167 C 1.1618(7) 0.3951(5) 0.4071(4) 0.041(2) Uiso 1 1 d . . .
C168 C 1.0580(7) 0.3794(5) 0.4088(4) 0.038(2) Uiso 1 1 d . . .
C169 C 1.0205(7) 0.3041(5) 0.4080(4) 0.043(2) Uiso 1 1 d . . .
C170 C 0.9361(7) 0.2656(5) 0.3777(4) 0.039(2) Uiso 1 1 d . . .
C175 C 0.9619(8) 0.1403(6) 0.1532(4) 0.049(3) Uiso 1 1 d . . .
C177 C 0.9851(7) 0.2516(5) 0.1213(4) 0.038(2) Uiso 1 1 d . . .
C179 C 1.0779(7) 0.3766(5) 0.1530(4) 0.034(2) Uiso 1 1 d . . .
C180 C 1.1678(7) 0.4194(5) 0.1854(4) 0.037(2) Uiso 1 1 d . . .
C181 C 1.2459(7) 0.3890(5) 0.1856(4) 0.039(2) Uiso 1 1 d . . .
C182 C 1.3038(7) 0.4027(5) 0.2373(4) 0.035(2) Uiso 1 1 d . . .
C183 C 1.2824(7) 0.4433(5) 0.2886(4) 0.037(2) Uiso 1 1 d . . .
C184 C 1.2880(7) 0.4224(5) 0.3413(4) 0.042(2) Uiso 1 1 d . . .
C185 C 1.3134(7) 0.3598(5) 0.3418(4) 0.040(2) Uiso 1 1 d . . .
C186 C 1.2635(7) 0.3110(6) 0.3756(4) 0.045(2) Uiso 1 1 d . . .
C188 C 1.1020(7) 0.2718(6) 0.4077(4) 0.045(2) Uiso 1 1 d . . .
C189 C 1.0917(8) 0.2042(6) 0.3771(4) 0.047(3) Uiso 1 1 d . . .
C190 C 1.1686(8) 0.1829(6) 0.3430(4) 0.049(3) Uiso 1 1 d . . .
C191 C 1.2538(7) 0.2372(6) 0.3431(4) 0.047(3) Uiso 1 1 d . . .
C192 C 1.2980(7) 0.2385(5) 0.2888(4) 0.043(2) Uiso 1 1 d . . .
C193 C 1.3361(7) 0.3141(5) 0.2881(4) 0.039(2) Uiso 1 1 d . . .
C194 C 1.3312(7) 0.3358(5) 0.2378(4) 0.040(2) Uiso 1 1 d . . .
C195 C 1.2884(7) 0.2822(5) 0.1851(4) 0.039(2) Uiso 1 1 d . . .
C196 C 1.2353(7) 0.3158(5) 0.1521(4) 0.040(2) Uiso 1 1 d . . .
C197 C 1.1521(7) 0.2758(5) 0.1214(4) 0.042(2) Uiso 1 1 d . . .
C198 C 1.1125(9) 0.1999(6) 0.1211(5) 0.059(3) Uiso 1 1 d . . .
C199 C 1.1641(8) 0.1681(6) 0.1536(4) 0.048(3) Uiso 1 1 d . . .
C200 C 1.2534(7) 0.2106(5) 0.1862(4) 0.040(2) Uiso 1 1 d . . .
C201 C 1.2601(7) 0.1903(6) 0.2395(4) 0.044(2) Uiso 1 1 d . . .
C202 C 1.1714(8) 0.1334(6) 0.2390(4) 0.048(3) Uiso 1 1 d . . .
C205 C 0.9689(8) 0.1047(6) 0.2420(5) 0.053(3) Uiso 1 1 d . . .
C206 C 1.0231(9) 0.1153(6) 0.2920(5) 0.059(3) Uiso 1 1 d . . .
C207 C 1.0029(8) 0.1605(6) 0.3441(4) 0.049(3) Uiso 1 1 d . . .
C208 C 1.1282(8) 0.1311(6) 0.2907(5) 0.053(3) Uiso 1 1 d . . .
N2 N 0.8232(5) 0.5030(4) 0.3421(3) 0.0287(16) Uani 1 1 d . . .
W2 W 0.77315(2) 0.422431(17) 0.266249(14) 0.02333(11) Uani 1 1 d . . .

loop_
_atom_site_aniso_label
_atom_site_aniso_U_11
_atom_site_aniso_U_22
_atom_site_aniso_U_33
_atom_site_aniso_U_23
_atom_site_aniso_U_13
_atom_site_aniso_U_12
C1 0.034(5) 0.037(6) 0.030(5) 0.007(4) 0.011(4) 0.013(4)
C2 0.071(8) 0.032(6) 0.058(7) 0.022(5) 0.019(6) 0.011(5)
C3 0.047(6) 0.037(6) 0.036(5) 0.021(4) 0.022(5) 0.025(5)
C4 0.038(6) 0.036(6) 0.027(5) 0.007(4) 0.006(4) 0.010(4)
C5 0.057(8) 0.066(9) 0.093(10) 0.030(7) -0.022(7) 0.011(7)
C6 0.078(11) 0.090(12) 0.111(12) 0.015(10) -0.037(9) 0.028(9)
C7 0.051(8) 0.094(12) 0.078(10) -0.013(9) -0.002(7) 0.020(8)
C8 0.070(9) 0.052(8) 0.075(9) 0.009(7) 0.017(7) -0.004(7)
C9 0.070(9) 0.042(7) 0.073(8) 0.018(6) 0.001(7) 0.008(6)
C10 0.051(6) 0.035(6) 0.028(5) 0.008(4) -0.001(4) 0.016(5)
C11 0.059(7) 0.033(6) 0.039(5) 0.011(4) 0.011(5) 0.024(5)
C12 0.111(11) 0.067(9) 0.047(7) 0.019(6) 0.007(7) 0.055(8)
C13 0.117(12) 0.062(9) 0.093(10) 0.049(8) 0.013(9) 0.053(9)
C14 0.104(11) 0.047(8) 0.097(10) 0.044(7) 0.050(9) 0.056(8)
C15 0.119(11) 0.035(7) 0.060(7) 0.018(6) 0.046(8) 0.036(7)
C16 0.069(7) 0.027(6) 0.047(6) 0.023(5) 0.031(5) 0.018(5)
C17 0.056(7) 0.026(5) 0.032(5) 0.011(4) 0.010(5) 0.010(5)
C18 0.056(7) 0.028(5) 0.029(5) 0.010(4) 0.016(5) 0.010(5)
C19 0.090(9) 0.024(6) 0.051(7) 0.021(5) 0.015(6) -0.008(6)
C20 0.118(13) 0.064(9) 0.065(9) 0.027(7) 0.009(9) 0.019(9)
C21 0.084(10) 0.056(9) 0.074(9) 0.040(7) -0.001(8) -0.029(7)
C22 0.069(9) 0.102(12) 0.076(9) 0.039(9) 0.001(7) -0.022(8)
C23 0.062(8) 0.055(8) 0.074(8) 0.042(6) 0.022(7) 0.003(6)
C24 0.037(5) 0.013(4) 0.032(5) 0.005(4) 0.014(4) 0.004(4)
C25 0.032(6) 0.022(5) 0.078(8) 0.012(5) 0.019(5) 0.007(4)
C26 0.047(8) 0.21(2) 0.066(9) -0.016(11) 0.031(7) 0.037(10)
C27 0.078(12) 0.21(2) 0.086(12) -0.068(13) 0.054(10) 0.002(14)
C28 0.057(11) 0.039(8) 0.31(3) -0.013(13) 0.083(16) 0.008(8)
C29 0.063(11) 0.136(17) 0.34(3) 0.15(2) 0.114(16) 0.076(11)
C30 0.083(11) 0.122(14) 0.188(17) 0.113(13) 0.064(11) 0.070(11)
C31 0.039(5) 0.025(5) 0.028(5) 0.010(4) 0.008(4) 0.011(4)
C32 0.047(6) 0.024(5) 0.030(5) 0.010(4) 0.012(4) 0.010(4)
C33 0.042(6) 0.039(6) 0.044(6) 0.009(5) 0.002(5) 0.010(5)
C34 0.072(8) 0.024(6) 0.051(6) 0.004(5) -0.001(6) 0.021(5)
C35 0.069(8) 0.032(6) 0.064(7) 0.027(6) -0.008(6) 0.004(6)
C36 0.059(7) 0.047(7) 0.045(6) 0.024(5) 0.005(5) 0.011(6)
C37 0.055(6) 0.027(5) 0.030(5) 0.015(4) 0.008(4) 0.008(5)
C38 0.032(5) 0.023(5) 0.019(4) 0.007(3) 0.005(4) 0.005(4)
C39 0.039(6) 0.038(6) 0.039(5) 0.020(4) 0.014(4) 0.016(5)
C40 0.044(6) 0.030(6) 0.052(6) 0.018(5) 0.010(5) 0.006(5)
C41 0.055(8) 0.068(9) 0.060(7) 0.039(6) -0.007(6) -0.007(6)
C42 0.032(6) 0.118(11) 0.051(7) 0.038(7) 0.014(6) 0.023(7)
C43 0.058(8) 0.147(14) 0.055(8) 0.046(9) 0.026(7) 0.060(9)
C44 0.064(8) 0.089(9) 0.031(5) 0.026(6) 0.020(5) 0.047(7)
C106 0.097(10) 0.057(8) 0.032(6) -0.009(5) 0.019(6) -0.010(7)
C107 0.025(5) 0.028(5) 0.036(5) 0.009(4) 0.013(4) 0.015(4)
C108 0.039(5) 0.029(5) 0.027(5) 0.018(4) 0.008(4) 0.003(4)
C109 0.153(15) 0.082(11) 0.057(8) 0.037(8) -0.016(9) -0.065(10)
C110 0.18(2) 0.118(15) 0.083(12) 0.062(11) -0.034(12) -0.084(13)
C111 0.102(12) 0.091(12) 0.065(9) 0.043(8) 0.018(8) -0.005(9)
C112 0.124(12) 0.059(8) 0.029(6) 0.018(5) 0.006(7) 0.017(8)
C113 0.087(9) 0.037(6) 0.045(6) 0.015(5) 0.016(6) 0.005(6)
C114 0.037(5) 0.024(5) 0.036(5) 0.015(4) 0.013(4) 0.014(4)
C122 0.029(5) 0.025(5) 0.055(6) 0.019(4) 0.005(4) -0.003(4)
C123 0.036(6) 0.030(6) 0.063(7) 0.024(5) 0.012(5) 0.012(4)
C124 0.057(8) 0.033(7) 0.116(11) 0.019(7) 0.007(8) 0.001(6)
C125 0.081(10) 0.038(8) 0.129(13) 0.053(8) 0.004(9) -0.017(7)
C126 0.083(10) 0.063(9) 0.086(10) 0.037(8) 0.030(8) -0.001(7)
C127 0.072(8) 0.034(6) 0.064(7) 0.027(5) 0.024(6) 0.004(6)
C142 0.022(5) 0.032(5) 0.030(5) 0.011(4) 0.007(4) 0.014(4)
C209 0.068(11) 0.26(2) 0.072(10) 0.065(13) 0.020(8) 0.028(13)
N1 0.043(5) 0.024(4) 0.038(4) 0.012(3) 0.013(4) 0.015(4)
S1 0.116(4) 0.091(3) 0.134(4) 0.013(3) 0.016(3) 0.008(3)
S2 0.125(5) 0.367(12) 0.107(4) 0.083(6) 0.019(4) 0.018(6)
W1 0.0339(2) 0.0218(2) 0.0302(2) 0.01186(15) 0.01173(16) 0.01148(16)
C105 0.033(6) 0.040(6) 0.042(6) 0.020(5) 0.013(5) 0.002(4)
C115 0.035(5) 0.030(5) 0.036(5) 0.012(4) 0.005(4) 0.013(4)
C116 0.040(6) 0.032(6) 0.060(7) 0.008(5) 0.014(5) 0.000(5)
C117 0.067(9) 0.041(7) 0.080(9) -0.001(6) 0.002(7) -0.029(6)
C118 0.110(12) 0.058(9) 0.042(7) -0.017(6) 0.014(7) -0.004(8)
C119 0.065(8) 0.043(7) 0.046(6) 0.007(5) 0.019(6) 0.011(6)
C120 0.040(6) 0.028(5) 0.040(5) 0.012(4) 0.006(4) 0.005(4)
C121 0.029(5) 0.022(5) 0.035(5) 0.012(4) 0.009(4) 0.008(4)
C128 0.021(5) 0.031(5) 0.034(5) 0.015(4) 0.012(4) 0.010(4)
C129 0.037(5) 0.036(6) 0.032(5) 0.017(4) 0.013(4) 0.010(4)
C130 0.052(7) 0.037(6) 0.046(6) 0.027(5) 0.019(5) 0.013(5)
C131 0.062(8) 0.050(7) 0.056(7) 0.030(6) 0.006(6) 0.016(6)
C132 0.093(10) 0.074(9) 0.044(7) 0.017(6) -0.013(7) 0.024(8)
C133 0.114(12) 0.120(13) 0.048(7) 0.017(8) 0.016(8) 0.077(11)
C134 0.095(10) 0.116(12) 0.041(6) 0.029(7) 0.023(7) 0.073(9)
C135 0.021(4) 0.017(4) 0.033(5) 0.008(4) 0.006(4) 0.004(3)
C136 0.035(5) 0.032(5) 0.034(5) 0.013(4) 0.001(4) 0.015(4)
C137 0.037(6) 0.036(6) 0.058(6) 0.014(5) 0.013(5) 0.015(5)
C138 0.057(7) 0.047(7) 0.066(7) 0.004(6) 0.012(6) 0.036(6)
C139 0.080(9) 0.030(6) 0.078(8) 0.005(6) 0.021(7) 0.040(6)
C140 0.064(8) 0.015(5) 0.089(9) 0.012(5) 0.015(7) 0.011(5)
C141 0.046(6) 0.020(5) 0.050(6) 0.012(4) 0.011(5) 0.010(4)
C143 0.038(5) 0.029(5) 0.030(5) 0.010(4) 0.007(4) 0.017(4)
C144 0.050(7) 0.037(6) 0.046(6) 0.015(5) 0.008(5) 0.018(5)
C145 0.075(9) 0.073(9) 0.039(6) 0.009(6) -0.003(6) 0.048(7)
C146 0.079(9) 0.070(9) 0.050(7) 0.023(6) 0.004(7) 0.039(8)
C147 0.061(8) 0.054(8) 0.084(9) 0.045(7) 0.024(7) 0.015(6)
C148 0.037(6) 0.039(6) 0.053(6) 0.030(5) 0.008(5) 0.016(5)
N2 0.030(4) 0.027(4) 0.033(4) 0.012(3) 0.001(3) 0.012(3)
W2 0.0254(2) 0.0196(2) 0.0277(2) 0.00937(15) 0.00630(15) 0.00740(15)

loop_
_atom_type_symbol
_atom_type_description
_atom_type_scat_dispersion_real
_atom_type_scat_dispersion_imag
_atom_type_scat_source
C C 0.0033 0.0016 'International Tables Vol C Tables 4.2.6.8 and 6.1.1.4'
H H 0.0000 0.0000 'International Tables Vol C Tables 4.2.6.8 and 6.1.1.4'
N N 0.0061 0.0033 'International Tables Vol C Tables 4.2.6.8 and 6.1.1.4'
O O 0.0106 0.0060 'International Tables Vol C Tables 4.2.6.8 and 6.1.1.4'
S S 0.1246 0.1234 'International Tables Vol C Tables 4.2.6.8 and 6.1.1.4'
W W -0.8490 6.8722 'International Tables Vol C Tables 4.2.6.8 and 6.1.1.4'

loop_
_geom_angle_atom_site_label_1
_geom_angle_atom_site_label_2
_geom_angle_atom_site_label_3
_geom_angle
_geom_angle_site_symmetry_1
_geom_angle_site_symmetry_3
_geom_angle_publ_flag
N1 C1 C2 177.2(10) . . ?
C1 C2 H2A 109.5 . . ?
C1 C2 H2B 109.5 . . ?
H2A C2 H2B 109.5 . . ?
C1 C2 H2C 109.5 . . ?
H2A C2 H2C 109.5 . . ?
H2B C2 H2C 109.5 . . ?
C4 C3 W1 177.6(7) . . ?
C9 C4 C5 116.5(10) . . ?
C9 C4 C3 124.9(10) . . ?
C5 C4 C3 118.2(9) . . ?
C4 C5 C6 121.4(13) . . ?
C4 C5 H5 119.3 . . ?
C6 C5 H5 119.3 . . ?
C5 C6 C7 118.1(13) . . ?
C5 C6 H6 121.0 . . ?
C7 C6 H6 121.0 . . ?
C8 C7 C6 121.8(14) . . ?
C8 C7 H7 119.1 . . ?
C6 C7 H7 119.1 . . ?
C7 C8 C9 118.1(13) . . ?
C7 C8 H8 121.0 . . ?
C9 C8 H8 121.0 . . ?
C4 C9 C8 123.8(12) . . ?
C4 C9 H9 118.1 . . ?
C8 C9 H9 118.1 . . ?
C38 C10 C17 108.0(8) . . ?
C38 C10 C11 126.6(9) . . ?
C17 C10 C11 123.1(9) . . ?
C38 C10 W1 79.9(5) . . ?
C17 C10 W1 69.8(5) . . ?
C11 C10 W1 129.5(6) . . ?
C16 C11 C12 118.9(9) . . ?
C16 C11 C10 122.5(9) . . ?
C12 C11 C10 118.6(9) . . ?
C13 C12 C11 120.8(12) . . ?
C13 C12 H12 119.6 . . ?
C11 C12 H12 119.6 . . ?
C12 C13 C14 118.8(12) . . ?
C12 C13 H13 120.6 . . ?
C14 C13 H13 120.6 . . ?
C13 C14 C15 120.2(10) . . ?
C13 C14 H14 119.9 . . ?
C15 C14 H14 119.9 . . ?
C16 C15 C14 120.6(11) . . ?
C16 C15 H15 119.7 . . ?
C14 C15 H15 119.7 . . ?
C15 C16 C11 120.6(11) . . ?
C15 C16 H16 119.7 . . ?
C11 C16 H16 119.7 . . ?
C24 C17 C10 107.1(8) . . ?
C24 C17 C18 127.3(9) . . ?
C10 C17 C18 124.7(8) . . ?
C24 C17 W1 71.7(5) . . ?
C10 C17 W1 75.1(5) . . ?
C18 C17 W1 126.8(6) . . ?
C23 C18 C19 117.6(10) . . ?
C23 C18 C17 122.3(9) . . ?
C19 C18 C17 120.1(10) . . ?
C20 C19 C18 120.7(12) . . ?
C20 C19 H19 119.7 . . ?
C18 C19 H19 119.7 . . ?
C19 C20 C21 121.0(12) . . ?
C19 C20 H20 119.5 . . ?
C21 C20 H20 119.5 . . ?
C22 C21 C20 118.4(12) . . ?
C22 C21 H21 120.8 . . ?
C20 C21 H21 120.8 . . ?
C21 C22 C23 121.0(13) . . ?
C21 C22 H22 119.5 . . ?
C23 C22 H22 119.5 . . ?
C22 C23 C18 121.3(11) . . ?
C22 C23 H23 119.3 . . ?
C18 C23 H23 119.3 . . ?
C17 C24 C31 109.2(8) . . ?
C17 C24 C25 121.4(8) . . ?
C31 C24 C25 126.8(7) . . ?
C17 C24 W1 73.4(5) . . ?
C31 C24 W1 78.2(5) . . ?
C25 C24 W1 129.3(7) . . ?
C26 C25 C30 118.0(12) . . ?
C26 C25 C24 116.9(11) . . ?
C30 C25 C24 124.9(11) . . ?
C27 C26 C25 121.1(17) . . ?
C27 C26 H26 119.5 . . ?
C25 C26 H26 119.5 . . ?
C26 C27 C28 119.6(18) . . ?
C26 C27 H27 120.2 . . ?
C28 C27 H27 120.2 . . ?
C29 C28 C27 117.8(14) . . ?
C29 C28 H28 121.1 . . ?
C27 C28 H28 121.1 . . ?
C30 C29 C28 121(2) . . ?
C30 C29 H29 119.4 . . ?
C28 C29 H29 119.4 . . ?
C25 C30 C29 121.9(17) . . ?
C25 C30 H30 119.0 . . ?
C29 C30 H30 119.0 . . ?
C38 C31 C24 106.1(7) . . ?
C38 C31 C32 123.9(8) . . ?
C24 C31 C32 130.0(8) . . ?
C38 C31 W1 77.6(5) . . ?
C24 C31 W1 67.0(4) . . ?
C32 C31 W1 119.9(5) . . ?
C37 C32 C33 120.1(8) . . ?
C37 C32 C31 118.0(8) . . ?
C33 C32 C31 121.9(8) . . ?
C34 C33 C32 119.0(9) . . ?
C34 C33 H33 120.5 . . ?
C32 C33 H33 120.5 . . ?
C35 C34 C33 121.0(10) . . ?
C35 C34 H34 119.5 . . ?
C33 C34 H34 119.5 . . ?
C34 C35 C36 120.4(10) . . ?
C34 C35 H35 119.8 . . ?
C36 C35 H35 119.8 . . ?
C37 C36 C35 119.5(10) . . ?
C37 C36 H36 120.2 . . ?
C35 C36 H36 120.2 . . ?
C32 C37 C36 120.0(9) . . ?
C32 C37 H37 120.0 . . ?
C36 C37 H37 120.0 . . ?
C31 C38 C10 109.0(8) . . ?
C31 C38 C39 123.8(8) . . ?
C10 C38 C39 125.5(8) . . ?
C31 C38 W1 69.8(5) . . ?
C10 C38 W1 67.5(5) . . ?
C39 C38 W1 140.4(5) . . ?
C44 C39 C40 117.1(9) . . ?
C44 C39 C38 122.7(9) . . ?
C40 C39 C38 119.5(8) . . ?
C41 C40 C39 120.9(10) . . ?
C41 C40 H40 119.6 . . ?
C39 C40 H40 119.6 . . ?
C40 C41 C42 121.7(12) . . ?
C40 C41 H41 119.2 . . ?
C42 C41 H41 119.2 . . ?
C43 C42 C41 118.7(11) . . ?
C43 C42 H42 120.7 . . ?
C41 C42 H42 120.7 . . ?
C44 C43 C42 122.0(11) . . ?
C44 C43 H43 119.0 . . ?
C42 C43 H43 119.0 . . ?
C43 C44 C39 119.7(11) . . ?
C43 C44 H44 120.2 . . ?
C39 C44 H44 120.2 . . ?
C56 C45 C53 103.5(7) . . ?
C56 C45 C46 115.0(7) . . ?
C53 C45 C46 116.5(7) . . ?
C56 C45 W1 126.9(6) . . ?
C53 C45 W1 122.1(6) . . ?
C46 C45 W1 69.3(4) . . ?
C47 C46 C50 105.4(7) . . ?
C47 C46 C45 117.6(7) . . ?
C50 C46 C45 116.5(7) . . ?
C47 C46 W1 124.3(6) . . ?
C50 C46 W1 119.3(6) . . ?
C45 C46 W1 70.9(4) . . ?
C58 C47 C46 123.9(9) . . ?
C58 C47 C48 120.6(9) . . ?
C46 C47 C48 107.3(8) . . ?
C49 C48 C61 120.9(10) . . ?
C49 C48 C47 109.1(10) . . ?
C61 C48 C47 118.6(10) . . ?
C48 C49 C64 121.9(11) . . ?
C48 C49 C50 108.6(9) . . ?
C64 C49 C50 119.1(10) . . ?
C51 C50 C49 120.9(9) . . ?
C51 C50 C46 123.5(9) . . ?
C49 C50 C46 108.4(8) . . ?
C50 C51 C52 120.5(9) . . ?
C50 C51 C66 118.9(9) . . ?
C52 C51 C66 106.6(9) . . ?
C53 C52 C68 120.8(9) . . ?
C53 C52 C51 119.2(9) . . ?
C68 C52 C51 107.6(9) . . ?
C52 C53 C54 119.8(9) . . ?
C52 C53 C45 122.7(9) . . ?
C54 C53 C45 108.4(8) . . ?
C55 C54 C70 123.7(10) . . ?
C55 C54 C53 109.5(9) . . ?
C70 C54 C53 116.7(9) . . ?
C54 C55 C73 121.5(10) . . ?
C54 C55 C56 109.0(9) . . ?
C73 C55 C56 118.4(10) . . ?
C57 C56 C55 120.7(9) . . ?
C57 C56 C45 122.4(9) . . ?
C55 C56 C45 108.3(8) . . ?
C56 C57 C58 121.4(10) . . ?
C56 C57 C79 120.1(10) . . ?
C58 C57 C79 107.5(9) . . ?
C47 C58 C57 119.0(9) . . ?
C47 C58 C59 119.8(9) . . ?
C57 C58 C59 107.6(9) . . ?
C60 C59 C78 124.1(11) . . ?
C60 C59 C58 118.9(11) . . ?
C78 C59 C58 107.2(10) . . ?
C61 C60 C59 122.7(12) . . ?
C61 C60 C81 106.5(11) . . ?
C59 C60 C81 119.4(11) . . ?
C60 C61 C48 119.3(11) . . ?
C60 C61 C62 111.3(11) . . ?
C48 C61 C62 116.9(11) . . ?
C63 C62 C61 122.4(12) . . ?
C63 C62 C82 121.1(11) . . ?
C61 C62 C82 103.8(10) . . ?
C62 C63 C85 123.5(12) . . ?
C62 C63 C64 122.4(11) . . ?
C85 C63 C64 102.2(10) . . ?
C65 C64 C49 121.1(12) . . ?
C65 C64 C63 110.4(11) . . ?
C49 C64 C63 115.4(10) . . ?
C64 C65 C66 121.4(11) . . ?
C64 C65 C86 110.6(11) . . ?
C66 C65 C86 115.2(11) . . ?
C67 C66 C65 123.1(10) . . ?
C67 C66 C51 107.9(10) . . ?
C65 C66 C51 118.5(10) . . ?
C66 C67 C88 120.0(11) . . ?
C66 C67 C68 110.1(10) . . ?
C88 C67 C68 118.7(11) . . ?
C69 C68 C67 123.2(11) . . ?
C69 C68 C52 119.1(10) . . ?
C67 C68 C52 107.8(10) . . ?
C70 C69 C68 119.7(11) . . ?
C70 C69 C92 107.7(11) . . ?
C68 C69 C92 118.8(11) . . ?
C69 C70 C54 123.5(10) . . ?
C69 C70 C71 111.3(10) . . ?
C54 C70 C71 113.0(10) . . ?
C72 C71 C70 121.8(12) . . ?
C72 C71 C93 124.7(12) . . ?
C70 C71 C93 100.1(10) . . ?
C71 C72 C73 124.3(12) . . ?
C71 C72 C104 122.6(12) . . ?
C73 C72 C104 100.4(10) . . ?
C74 C73 C55 119.8(11) . . ?
C74 C73 C72 113.7(11) . . ?
C55 C73 C72 115.7(11) . . ?
C79 C74 C73 123.0(12) . . ?
C79 C74 C75 118.5(11) . . ?
C73 C74 C75 104.5(11) . . ?
C104 C75 C76 126.4(12) . . ?
C104 C75 C74 107.9(12) . . ?
C76 C75 C74 113.8(11) . . ?
C77 C76 C75 126.7(12) . . ?
C77 C76 C101 106.5(11) . . ?
C75 C76 C101 114.3(11) . . ?
C76 C77 C78 118.1(12) . . ?
C76 C77 C80 112.5(11) . . ?
C78 C77 C80 117.7(12) . . ?
C79 C78 C77 118.2(12) . . ?
C79 C78 C59 111.5(11) . . ?
C77 C78 C59 117.9(12) . . ?
C74 C79 C78 124.4(11) . . ?
C74 C79 C57 117.8(11) . . ?
C78 C79 C57 106.1(10) . . ?
C81 C80 C77 125.6(12) . . ?
C81 C80 C100 117.0(11) . . ?
C77 C80 C100 105.9(11) . . ?
C82 C81 C80 123.0(12) . . ?
C82 C81 C60 107.5(11) . . ?
C80 C81 C60 115.2(11) . . ?
C81 C82 C62 110.8(11) . . ?
C81 C82 C83 121.3(12) . . ?
C62 C82 C83 117.0(11) . . ?
C84 C83 C82 122.2(11) . . ?
C84 C83 C99 107.7(10) . . ?
C82 C83 C99 118.5(10) . . ?
C83 C84 C85 120.7(11) . . ?
C83 C84 C98 110.0(10) . . ?
C85 C84 C98 117.1(10) . . ?
C86 C85 C84 121.2(11) . . ?
C86 C85 C63 112.9(11) . . ?
C84 C85 C63 115.4(11) . . ?
C87 C86 C85 121.9(12) . . ?
C87 C86 C65 120.7(11) . . ?
C85 C86 C65 103.8(11) . . ?
C86 C87 C88 124.2(11) . . ?
C86 C87 C91 119.9(12) . . ?
C88 C87 C91 103.9(10) . . ?
C89 C88 C67 118.0(12) . . ?
C89 C88 C87 112.2(12) . . ?
C67 C88 C87 116.8(11) . . ?
C92 C89 C88 126.9(12) . . ?
C92 C89 C90 114.1(11) . . ?
C88 C89 C90 108.2(11) . . ?
C95 C90 C91 119.9(11) . . ?
C95 C90 C89 121.4(10) . . ?
C91 C90 C89 105.1(10) . . ?
C98 C91 C90 118.8(11) . . ?
C98 C91 C87 120.1(11) . . ?
C90 C91 C87 110.4(10) . . ?
C93 C92 C89 126.0(12) . . ?
C93 C92 C69 107.6(11) . . ?
C89 C92 C69 114.4(11) . . ?
C92 C93 C94 120.0(12) . . ?
C92 C93 C71 113.2(11) . . ?
C94 C93 C71 114.8(11) . . ?
C103 C94 C93 122.5(11) . . ?
C103 C94 C95 107.4(11) . . ?
C93 C94 C95 118.3(11) . . ?
C90 C95 C96 120.6(11) . . ?
C90 C95 C94 120.1(11) . . ?
C96 C95 C94 108.2(10) . . ?
C97 C96 C102 119.3(10) . . ?
C97 C96 C95 120.1(10) . . ?
C102 C96 C95 108.4(10) . . ?
C96 C97 C99 121.9(10) . . ?
C96 C97 C98 119.4(10) . . ?
C99 C97 C98 107.1(9) . . ?
C91 C98 C97 121.1(10) . . ?
C91 C98 C84 119.7(10) . . ?
C97 C98 C84 106.7(9) . . ?
C100 C99 C97 118.8(10) . . ?
C100 C99 C83 120.3(10) . . ?
C97 C99 C83 108.4(10) . . ?
C99 C100 C101 120.9(11) . . ?
C99 C100 C80 119.8(11) . . ?
C101 C100 C80 107.4(10) . . ?
C102 C101 C100 119.9(11) . . ?
C102 C101 C76 120.2(11) . . ?
C100 C101 C76 107.7(10) . . ?
C96 C102 C101 119.1(11) . . ?
C96 C102 C103 106.0(10) . . ?
C101 C102 C103 122.7(11) . . ?
C94 C103 C102 110.0(11) . . ?
C94 C103 C104 122.7(12) . . ?
C102 C103 C104 113.6(11) . . ?
C75 C104 C72 113.6(12) . . ?
C75 C104 C103 122.7(13) . . ?
C72 C104 C103 112.4(11) . . ?
C105 C106 H10A 109.5 . . ?
C105 C106 H10B 109.5 . . ?
H10A C106 H10B 109.5 . . ?
C105 C106 H10C 109.5 . . ?
H10A C106 H10C 109.5 . . ?
H10B C106 H10C 109.5 . . ?
C108 C107 W2 173.0(7) . . ?
C109 C108 C113 116.8(9) . . ?
C109 C108 C107 120.6(9) . . ?
C113 C108 C107 122.6(8) . . ?
C110 C109 C108 120.5(13) . . ?
C110 C109 H109 119.7 . . ?
C108 C109 H109 119.7 . . ?
C111 C110 C109 121.7(15) . . ?
C111 C110 H110 119.2 . . ?
C109 C110 H110 119.2 . . ?
C110 C111 C112 120.2(12) . . ?
C110 C111 H111 119.9 . . ?
C112 C111 H111 119.9 . . ?
C111 C112 C113 118.0(11) . . ?
C111 C112 H112 121.0 . . ?
C113 C112 H112 121.0 . . ?
C108 C113 C112 122.7(10) . . ?
C108 C113 H113 118.7 . . ?
C112 C113 H113 118.7 . . ?
C142 C114 C121 107.6(7) . . ?
C142 C114 C115 124.1(7) . . ?
C121 C114 C115 126.8(8) . . ?
C142 C114 W2 71.6(5) . . ?
C121 C114 W2 79.0(5) . . ?
C115 C114 W2 126.1(6) . . ?
C127 C122 C123 119.5(9) . . ?
C127 C122 C121 117.3(9) . . ?
C123 C122 C121 122.8(8) . . ?
C124 C123 C122 121.6(10) . . ?
C124 C123 H123 119.2 . . ?
C122 C123 H123 119.2 . . ?
C123 C124 C125 119.3(12) . . ?
C123 C124 H124 120.3 . . ?
C125 C124 H124 120.3 . . ?
C126 C125 C124 120.1(11) . . ?
C126 C125 H125 119.9 . . ?
C124 C125 H125 119.9 . . ?
C125 C126 C127 120.3(11) . . ?
C125 C126 H126 119.9 . . ?
C127 C126 H126 119.9 . . ?
C122 C127 C126 119.0(11) . . ?
C122 C127 H127 120.5 . . ?
C126 C127 H127 120.5 . . ?
C143 C142 C135 124.4(7) . . ?
C143 C142 C114 127.2(8) . . ?
C135 C142 C114 107.8(7) . . ?
C143 C142 W2 127.1(6) . . ?
C135 C142 W2 71.7(5) . . ?
C114 C142 W2 73.8(5) . . ?
C161 C160 C159 118.8(8) . . ?
C161 C160 C149 124.3(7) . . ?
C159 C160 C149 108.1(7) . . ?
C207 C171 C172 119.1(9) . . ?
C207 C171 C170 119.8(10) . . ?
C172 C171 C170 108.9(9) . . ?
C173 C172 C171 121.0(9) . . ?
C173 C172 C156 120.3(9) . . ?
C171 C172 C156 108.3(8) . . ?
C172 C173 C174 120.1(9) . . ?
C172 C173 C205 118.8(9) . . ?
C174 C173 C205 108.2(8) . . ?
C158 C174 C173 118.5(9) . . ?
C158 C174 C175 117.9(9) . . ?
C173 C174 C175 110.0(9) . . ?
C175 C176 C177 121.2(9) . . ?
C175 C176 C198 120.2(10) . . ?
C177 C176 C198 106.7(9) . . ?
C179 C178 C177 119.8(8) . . ?
C179 C178 C197 119.9(9) . . ?
C177 C178 C197 108.0(8) . . ?
C186 C187 C167 120.1(9) . . ?
C186 C187 C188 118.0(9) . . ?
C167 C187 C188 109.0(9) . . ?
C204 C203 C199 120.4(10) . . ?
C204 C203 C202 119.9(10) . . ?
C199 C203 C202 108.4(9) . . ?
C203 C204 C205 119.1(10) . . ?
C203 C204 C175 117.5(10) . . ?
C205 C204 C175 110.1(9) . . ?
S1 C209 S2 170.2(17) . . ?
C1 N1 W1 169.8(8) . . ?
C3 W1 N1 95.0(3) . . ?
C3 W1 C46 93.6(3) . . ?
N1 W1 C46 76.2(3) . . ?
C3 W1 C45 90.6(3) . . ?
N1 W1 C45 116.0(3) . . ?
C46 W1 C45 39.8(3) . . ?
C3 W1 C24 104.6(3) . . ?
N1 W1 C24 87.6(3) . . ?
C46 W1 C24 156.7(3) . . ?
C45 W1 C24 151.0(3) . . ?
C3 W1 C17 93.8(4) . . ?
N1 W1 C17 122.0(3) . . ?
C46 W1 C17 159.7(3) . . ?
C45 W1 C17 121.2(3) . . ?
C24 W1 C17 34.9(3) . . ?
C3 W1 C10 117.6(4) . . ?
N1 W1 C10 136.1(3) . . ?
C46 W1 C10 125.8(3) . . ?
C45 W1 C10 93.5(3) . . ?
C24 W1 C10 57.6(3) . . ?
C17 W1 C10 35.1(3) . . ?
C3 W1 C31 138.7(3) . . ?
N1 W1 C31 80.0(3) . . ?
C46 W1 C31 123.9(3) . . ?
C45 W1 C31 128.6(3) . . ?
C24 W1 C31 34.9(3) . . ?
C17 W1 C31 57.5(3) . . ?
C10 W1 C31 56.2(3) . . ?
C3 W1 C38 148.5(3) . . ?
N1 W1 C38 107.0(3) . . ?
C46 W1 C38 113.2(3) . . ?
C45 W1 C38 99.3(3) . . ?
C24 W1 C38 55.5(3) . . ?
C17 W1 C38 55.5(3) . . ?
C10 W1 C38 32.5(3) . . ?
C31 W1 C38 32.6(3) . . ?
N2 C105 C106 176.7(11) . . ?
C116 C115 C120 119.1(9) . . ?
C116 C115 C114 119.8(8) . . ?
C120 C115 C114 121.1(8) . . ?
C115 C116 C117 118.8(10) . . ?
C115 C116 H116 120.6 . . ?
C117 C116 H116 120.6 . . ?
C118 C117 C116 121.1(11) . . ?
C118 C117 H117 119.4 . . ?
C116 C117 H117 119.4 . . ?
C117 C118 C119 120.8(10) . . ?
C117 C118 H118 119.6 . . ?
C119 C118 H118 119.6 . . ?
C118 C119 C120 119.6(10) . . ?
C118 C119 H119 120.2 . . ?
C120 C119 H119 120.2 . . ?
C119 C120 C115 120.6(9) . . ?
C119 C120 H120 119.7 . . ?
C115 C120 H120 119.7 . . ?
C128 C121 C114 108.3(7) . . ?
C128 C121 C122 127.6(8) . . ?
C114 C121 C122 123.7(8) . . ?
C128 C121 W2 70.5(5) . . ?
C114 C121 W2 67.3(5) . . ?
C122 C121 W2 133.7(6) . . ?
C121 C128 C135 107.9(7) . . ?
C121 C128 C129 125.6(7) . . ?
C135 C128 C129 126.5(7) . . ?
C121 C128 W2 77.3(5) . . ?
C135 C128 W2 68.3(4) . . ?
C129 C128 W2 118.1(6) . . ?
C130 C129 C134 116.4(9) . . ?
C130 C129 C128 120.2(8) . . ?
C134 C129 C128 123.3(9) . . ?
C129 C130 C131 123.2(10) . . ?
C129 C130 H130 118.4 . . ?
C131 C130 H130 118.4 . . ?
C132 C131 C130 120.8(11) . . ?
C132 C131 H131 119.6 . . ?
C130 C131 H131 119.6 . . ?
C131 C132 C133 117.6(11) . . ?
C131 C132 H132 121.2 . . ?
C133 C132 H132 121.2 . . ?
C132 C133 C134 121.5(12) . . ?
C132 C133 H133 119.3 . . ?
C134 C133 H133 119.3 . . ?
C129 C134 C133 120.4(11) . . ?
C129 C134 H134 119.8 . . ?
C133 C134 H134 119.8 . . ?
C142 C135 C128 107.8(7) . . ?
C142 C135 C136 124.1(7) . . ?
C128 C135 C136 126.9(7) . . ?
C142 C135 W2 73.2(4) . . ?
C128 C135 W2 77.0(4) . . ?
C136 C135 W2 124.9(6) . . ?
C137 C136 C141 117.3(8) . . ?
C137 C136 C135 117.0(8) . . ?
C141 C136 C135 125.5(8) . . ?
C138 C137 C136 121.9(10) . . ?
C138 C137 H137 119.0 . . ?
C136 C137 H137 119.0 . . ?
C137 C138 C139 119.9(10) . . ?
C137 C138 H138 120.1 . . ?
C139 C138 H138 120.1 . . ?
C140 C139 C138 119.8(9) . . ?
C140 C139 H139 120.1 . . ?
C138 C139 H139 120.1 . . ?
C139 C140 C141 120.2(10) . . ?
C139 C140 H140 119.9 . . ?
C141 C140 H140 119.9 . . ?
C140 C141 C136 120.7(9) . . ?
C140 C141 H141 119.7 . . ?
C136 C141 H141 119.7 . . ?
C148 C143 C144 118.3(8) . . ?
C148 C143 C142 123.9(9) . . ?
C144 C143 C142 117.7(8) . . ?
C145 C144 C143 119.3(10) . . ?
C145 C144 H144 120.3 . . ?
C143 C144 H144 120.3 . . ?
C146 C145 C144 122.0(12) . . ?
C146 C145 H145 119.0 . . ?
C144 C145 H145 119.0 . . ?
C147 C146 C145 118.7(11) . . ?
C147 C146 H146 120.6 . . ?
C145 C146 H146 120.6 . . ?
C146 C147 C148 121.1(11) . . ?
C146 C147 H147 119.4 . . ?
C148 C147 H147 119.5 . . ?
C143 C148 C147 120.6(10) . . ?
C143 C148 H148 119.7 . . ?
C147 C148 H148 119.7 . . ?
C157 C149 C160 104.8(7) . . ?
C157 C149 C150 116.4(7) . . ?
C160 C149 C150 113.7(7) . . ?
C157 C149 W2 128.3(6) . . ?
C160 C149 W2 120.1(5) . . ?
C150 C149 W2 69.0(4) . . ?
C151 C150 C154 103.9(7) . . ?
C151 C150 C149 118.3(7) . . ?
C154 C150 C149 116.7(7) . . ?
C151 C150 W2 119.4(6) . . ?
C154 C150 W2 125.4(5) . . ?
C149 C150 W2 71.2(4) . . ?
C162 C151 C152 119.3(8) . . ?
C162 C151 C150 123.4(8) . . ?
C152 C151 C150 109.1(7) . . ?
C165 C152 C151 120.2(8) . . ?
C165 C152 C153 121.4(8) . . ?
C151 C152 C153 107.5(7) . . ?
C168 C153 C154 120.5(8) . . ?
C168 C153 C152 119.8(8) . . ?
C154 C153 C152 108.6(7) . . ?
C155 C154 C153 119.4(8) . . ?
C155 C154 C150 123.0(7) . . ?
C153 C154 C150 109.6(7) . . ?
C154 C155 C170 121.2(8) . . ?
C154 C155 C156 120.0(8) . . ?
C170 C155 C156 107.1(8) . . ?
C157 C156 C172 121.7(8) . . ?
C157 C156 C155 118.5(8) . . ?
C172 C156 C155 107.7(8) . . ?
C156 C157 C158 117.4(8) . . ?
C156 C157 C149 124.6(8) . . ?
C158 C157 C149 109.7(7) . . ?
C159 C158 C174 120.7(8) . . ?
C159 C158 C157 108.1(8) . . ?
C174 C158 C157 121.8(8) . . ?
C177 C159 C158 120.4(8) . . ?
C177 C159 C160 120.9(8) . . ?
C158 C159 C160 107.8(7) . . ?
C160 C161 C179 120.2(8) . . ?
C160 C161 C162 120.8(7) . . ?
C179 C161 C162 108.5(7) . . ?
C151 C162 C163 120.2(8) . . ?
C151 C162 C161 118.9(8) . . ?
C163 C162 C161 108.1(7) . . ?
C162 C163 C164 120.5(8) . . ?
C162 C163 C180 107.8(8) . . ?
C164 C163 C180 120.2(8) . . ?
C165 C164 C163 119.8(8) . . ?
C165 C164 C183 108.3(8) . . ?
C163 C164 C183 119.7(8) . . ?
C152 C165 C164 119.8(8) . . ?
C152 C165 C166 118.6(8) . . ?
C164 C165 C166 107.6(8) . . ?
C167 C166 C184 122.1(9) . . ?
C167 C166 C165 120.0(9) . . ?
C184 C166 C165 107.1(8) . . ?
C166 C167 C168 121.7(9) . . ?
C166 C167 C187 119.4(9) . . ?
C168 C167 C187 107.2(8) . . ?
C153 C168 C167 118.4(9) . . ?
C153 C168 C169 118.7(9) . . ?
C167 C168 C169 108.9(8) . . ?
C170 C169 C188 120.6(9) . . ?
C170 C169 C168 120.1(9) . . ?
C188 C169 C168 108.0(9) . . ?
C169 C170 C155 120.2(9) . . ?
C169 C170 C171 120.0(9) . . ?
C155 C170 C171 108.0(8) . . ?
C176 C175 C174 121.6(10) . . ?
C176 C175 C204 121.8(10) . . ?
C174 C175 C204 104.6(9) . . ?
C159 C177 C178 118.8(9) . . ?
C159 C177 C176 118.3(8) . . ?
C178 C177 C176 109.6(8) . . ?
C178 C179 C161 121.5(8) . . ?
C178 C179 C180 120.0(8) . . ?
C161 C179 C180 106.9(7) . . ?
C181 C180 C163 119.2(8) . . ?
C181 C180 C179 119.9(9) . . ?
C163 C180 C179 108.7(8) . . ?
C180 C181 C182 120.1(8) . . ?
C180 C181 C196 118.5(9) . . ?
C182 C181 C196 110.4(8) . . ?
C183 C182 C181 121.1(9) . . ?
C183 C182 C194 118.4(8) . . ?
C181 C182 C194 107.3(8) . . ?
C182 C183 C184 121.5(9) . . ?
C182 C183 C164 119.6(8) . . ?
C184 C183 C164 108.3(8) . . ?
C185 C184 C183 120.1(9) . . ?
C185 C184 C166 118.6(9) . . ?
C183 C184 C166 108.7(8) . . ?
C184 C185 C186 121.1(9) . . ?
C184 C185 C193 120.6(9) . . ?
C186 C185 C193 106.7(8) . . ?
C187 C186 C191 120.3(9) . . ?
C187 C186 C185 118.6(9) . . ?
C191 C186 C185 108.6(8) . . ?
C189 C188 C169 118.9(10) . . ?
C189 C188 C187 122.2(9) . . ?
C169 C188 C187 106.8(9) . . ?
C188 C189 C207 122.8(10) . . ?
C188 C189 C190 121.4(10) . . ?
C207 C189 C190 105.2(9) . . ?
C191 C190 C208 120.1(10) . . ?
C191 C190 C189 117.6(10) . . ?
C208 C190 C189 109.8(9) . . ?
C190 C191 C192 118.2(9) . . ?
C190 C191 C186 120.5(9) . . ?
C192 C191 C186 108.7(9) . . ?
C201 C192 C191 121.9(10) . . ?
C201 C192 C193 119.0(9) . . ?
C191 C192 C193 107.4(8) . . ?
C194 C193 C192 120.5(9) . . ?
C194 C193 C185 118.3(9) . . ?
C192 C193 C185 108.6(8) . . ?
C195 C194 C193 119.2(9) . . ?
C195 C194 C182 107.6(8) . . ?
C193 C194 C182 121.1(9) . . ?
C200 C195 C194 119.7(9) . . ?
C200 C195 C196 120.6(9) . . ?
C194 C195 C196 108.0(8) . . ?
C197 C196 C181 122.0(9) . . ?
C197 C196 C195 119.6(9) . . ?
C181 C196 C195 106.8(8) . . ?
C196 C197 C198 121.8(9) . . ?
C196 C197 C178 119.7(9) . . ?
C198 C197 C178 106.4(9) . . ?
C199 C198 C197 118.1(10) . . ?
C199 C198 C176 119.9(10) . . ?
C197 C198 C176 109.2(9) . . ?
C198 C199 C203 120.1(10) . . ?
C198 C199 C200 120.2(10) . . ?
C203 C199 C200 107.4(9) . . ?
C195 C200 C201 119.2(9) . . ?
C195 C200 C199 119.7(9) . . ?
C201 C200 C199 109.7(9) . . ?
C192 C201 C200 122.4(10) . . ?
C192 C201 C202 120.3(9) . . ?
C200 C201 C202 105.3(9) . . ?
C208 C202 C203 120.3(10) . . ?
C208 C202 C201 118.6(10) . . ?
C203 C202 C201 109.1(9) . . ?
C206 C205 C173 120.9(10) . . ?
C206 C205 C204 121.4(11) . . ?
C173 C205 C204 107.0(9) . . ?
C205 C206 C207 119.8(11) . . ?
C205 C206 C208 118.9(10) . . ?
C207 C206 C208 107.1(10) . . ?
C206 C207 C171 120.2(10) . . ?
C206 C207 C189 110.3(10) . . ?
C171 C207 C189 118.1(10) . . ?
C202 C208 C190 120.8(10) . . ?
C202 C208 C206 120.3(10) . . ?
C190 C208 C206 107.5(9) . . ?
C105 N2 W2 167.8(7) . . ?
C107 W2 N2 98.8(3) . . ?
C107 W2 C150 95.6(3) . . ?
N2 W2 C150 77.3(3) . . ?
C107 W2 C149 90.2(3) . . ?
N2 W2 C149 117.1(3) . . ?
C150 W2 C149 39.8(3) . . ?
C107 W2 C135 108.2(3) . . ?
N2 W2 C135 82.5(3) . . ?
C150 W2 C135 150.8(3) . . ?
C149 W2 C135 151.3(3) . . ?
C107 W2 C142 90.5(3) . . ?
N2 W2 C142 115.3(3) . . ?
C150 W2 C142 165.1(3) . . ?
C149 W2 C142 126.8(3) . . ?
C135 W2 C142 35.0(3) . . ?
C107 W2 C114 108.1(3) . . ?
N2 W2 C114 137.0(3) . . ?
C150 W2 C114 130.7(3) . . ?
C149 W2 C114 96.2(3) . . ?
C135 W2 C114 57.7(3) . . ?
C142 W2 C114 34.5(3) . . ?
C107 W2 C128 142.9(3) . . ?
N2 W2 C128 82.0(3) . . ?
C150 W2 C128 120.4(3) . . ?
C149 W2 C128 122.7(3) . . ?
C135 W2 C128 34.7(3) . . ?
C142 W2 C128 57.1(3) . . ?
C114 W2 C128 56.3(3) . . ?
C107 W2 C121 141.6(3) . . ?
N2 W2 C121 111.4(3) . . ?
C150 W2 C121 113.4(3) . . ?
C149 W2 C121 96.3(3) . . ?
C135 W2 C121 55.6(3) . . ?
C142 W2 C121 55.7(3) . . ?
C114 W2 C121 33.7(3) . . ?
C128 W2 C121 32.2(3) . . ?

loop_
_geom_bond_atom_site_label_1
_geom_bond_atom_site_label_2
_geom_bond_distance
_geom_bond_site_symmetry_2
_geom_bond_publ_flag
C1 N1 1.114(11) . ?
C1 C2 1.455(13) . ?
C2 H2A 0.9800 . ?
C2 H2B 0.9800 . ?
C2 H2C 0.9800 . ?
C3 C4 1.430(13) . ?
C3 W1 1.777(10) . ?
C4 C9 1.341(14) . ?
C4 C5 1.400(14) . ?
C5 C6 1.388(17) . ?
C5 H5 0.9500 . ?
C6 C7 1.383(19) . ?
C6 H6 0.9500 . ?
C7 C8 1.336(18) . ?
C7 H7 0.9500 . ?
C8 C9 1.392(17) . ?
C8 H8 0.9500 . ?
C9 H9 0.9500 . ?
C10 C38 1.418(12) . ?
C10 C17 1.451(13) . ?
C10 C11 1.474(12) . ?
C10 W1 2.437(9) . ?
C11 C16 1.388(13) . ?
C11 C12 1.404(14) . ?
C12 C13 1.375(15) . ?
C12 H12 0.9500 . ?
C13 C14 1.396(18) . ?
C13 H13 0.9500 . ?
C14 C15 1.386(17) . ?
C14 H14 0.9500 . ?
C15 C16 1.353(13) . ?
C15 H15 0.9500 . ?
C16 H16 0.9500 . ?
C17 C24 1.414(11) . ?
C17 C18 1.470(13) . ?
C17 W1 2.367(9) . ?
C18 C23 1.350(15) . ?
C18 C19 1.412(13) . ?
C19 C20 1.373(16) . ?
C19 H19 0.9500 . ?
C20 C21 1.370(18) . ?
C20 H20 0.9500 . ?
C21 C22 1.369(17) . ?
C21 H21 0.9500 . ?
C22 C23 1.392(15) . ?
C22 H22 0.9500 . ?
C23 H23 0.9500 . ?
C24 C31 1.457(12) . ?
C24 C25 1.510(12) . ?
C24 W1 2.346(8) . ?
C25 C26 1.359(16) . ?
C25 C30 1.358(17) . ?
C26 C27 1.38(2) . ?
C26 H26 0.9500 . ?
C27 C28 1.39(3) . ?
C27 H27 0.9500 . ?
C28 C29 1.36(3) . ?
C28 H28 0.9500 . ?
C29 C30 1.347(18) . ?
C29 H29 0.9500 . ?
C30 H30 0.9500 . ?
C31 C38 1.434(11) . ?
C31 C32 1.490(12) . ?
C31 W1 2.495(8) . ?
C32 C37 1.403(12) . ?
C32 C33 1.394(12) . ?
C33 C34 1.404(13) . ?
C33 H33 0.9500 . ?
C34 C35 1.368(14) . ?
C34 H34 0.9500 . ?
C35 C36 1.395(14) . ?
C35 H35 0.9500 . ?
C36 C37 1.398(13) . ?
C36 H36 0.9500 . ?
C37 H37 0.9500 . ?
C38 C39 1.494(12) . ?
C38 W1 2.596(8) . ?
C39 C44 1.419(13) . ?
C39 C40 1.404(13) . ?
C40 C41 1.373(14) . ?
C40 H40 0.9500 . ?
C41 C42 1.366(16) . ?
C41 H41 0.9500 . ?
C42 C43 1.366(17) . ?
C42 H42 0.9500 . ?
C43 C44 1.384(15) . ?
C43 H43 0.9500 . ?
C44 H44 0.9500 . ?
C45 C56 1.493(12) . ?
C45 C53 1.481(12) . ?
C45 C46 1.526(11) . ?
C45 W1 2.253(8) . ?
C46 C47 1.473(12) . ?
C46 C50 1.462(12) . ?
C46 W1 2.229(8) . ?
C47 C58 1.341(13) . ?
C47 C48 1.461(13) . ?
C48 C49 1.396(15) . ?
C48 C61 1.423(15) . ?
C49 C64 1.412(15) . ?
C49 C50 1.453(13) . ?
C50 C51 1.357(13) . ?
C51 C52 1.474(13) . ?
C51 C66 1.470(14) . ?
C52 C53 1.384(13) . ?
C52 C68 1.446(14) . ?
C53 C54 1.426(13) . ?
C54 C55 1.395(14) . ?
C54 C70 1.434(14) . ?
C55 C73 1.432(15) . ?
C55 C56 1.426(13) . ?
C56 C57 1.367(14) . ?
C57 C58 1.478(14) . ?
C57 C79 1.472(15) . ?
C58 C59 1.471(14) . ?
C59 C60 1.367(15) . ?
C59 C78 1.409(16) . ?
C60 C61 1.378(16) . ?
C60 C81 1.498(16) . ?
C61 C62 1.461(15) . ?
C62 C63 1.285(15) . ?
C62 C82 1.465(16) . ?
C63 C85 1.477(15) . ?
C63 C64 1.502(15) . ?
C64 C65 1.337(16) . ?
C65 C66 1.435(15) . ?
C65 C86 1.512(16) . ?
C66 C67 1.410(15) . ?
C67 C88 1.439(16) . ?
C67 C68 1.433(15) . ?
C68 C69 1.385(15) . ?
C69 C70 1.357(14) . ?
C69 C92 1.524(16) . ?
C70 C71 1.562(16) . ?
C71 C72 1.277(16) . ?
C71 C93 1.498(16) . ?
C72 C73 1.479(16) . ?
C72 C104 1.518(16) . ?
C73 C74 1.376(16) . ?
C74 C79 1.369(16) . ?
C74 C75 1.555(16) . ?
C75 C104 1.304(17) . ?
C75 C76 1.421(16) . ?
C76 C77 1.405(16) . ?
C76 C101 1.511(16) . ?
C77 C78 1.437(16) . ?
C77 C80 1.422(16) . ?
C78 C79 1.451(16) . ?
C80 C81 1.378(16) . ?
C80 C100 1.517(16) . ?
C81 C82 1.373(16) . ?
C82 C83 1.409(15) . ?
C83 C84 1.373(15) . ?
C83 C99 1.460(15) . ?
C84 C85 1.435(15) . ?
C84 C98 1.451(15) . ?
C85 C86 1.393(16) . ?
C86 C87 1.322(15) . ?
C87 C88 1.456(16) . ?
C87 C91 1.469(15) . ?
C88 C89 1.379(16) . ?
C89 C92 1.411(16) . ?
C89 C90 1.492(16) . ?
C90 C95 1.390(15) . ?
C90 C91 1.450(15) . ?
C91 C98 1.384(15) . ?
C92 C93 1.360(16) . ?
C93 C94 1.419(16) . ?
C94 C103 1.378(16) . ?
C94 C95 1.464(15) . ?
C95 C96 1.432(15) . ?
C96 C97 1.380(14) . ?
C96 C102 1.432(15) . ?
C97 C99 1.424(14) . ?
C97 C98 1.451(14) . ?
C99 C100 1.365(14) . ?
C100 C101 1.436(16) . ?
C101 C102 1.400(16) . ?
C102 C103 1.477(16) . ?
C103 C104 1.495(16) . ?
C106 C105 1.454(13) . ?
C106 H10A 0.9800 . ?
C106 H10B 0.9800 . ?
C106 H10C 0.9800 . ?
C107 C108 1.447(11) . ?
C107 W2 1.786(8) . ?
C108 C109 1.360(15) . ?
C108 C113 1.372(13) . ?
C109 C110 1.374(17) . ?
C109 H109 0.9500 . ?
C110 C111 1.326(19) . ?
C110 H110 0.9500 . ?
C111 C112 1.359(17) . ?
C111 H111 0.9500 . ?
C112 C113 1.381(14) . ?
C112 H112 0.9500 . ?
C113 H113 0.9500 . ?
C114 C142 1.432(11) . ?
C114 C121 1.457(11) . ?
C114 C115 1.482(12) . ?
C114 W2 2.426(9) . ?
C122 C127 1.395(13) . ?
C122 C123 1.387(13) . ?
C122 C121 1.503(11) . ?
C123 C124 1.370(14) . ?
C123 H123 0.9500 . ?
C124 C125 1.386(17) . ?
C124 H124 0.9500 . ?
C125 C126 1.395(18) . ?
C125 H125 0.9500 . ?
C126 C127 1.396(15) . ?
C126 H126 0.9500 . ?
C127 H127 0.9500 . ?
C142 C143 1.460(11) . ?
C142 C135 1.437(11) . ?
C142 W2 2.397(8) . ?
C160 C161 1.365(11) . ?
C160 C159 1.456(12) . ?
C160 C149 1.493(11) . ?
C171 C207 1.397(14) . ?
C171 C172 1.443(13) . ?
C171 C170 1.457(13) . ?
C172 C173 1.367(12) . ?
C172 C156 1.439(13) . ?
C173 C174 1.443(13) . ?
C173 C205 1.458(14) . ?
C174 C158 1.400(13) . ?
C174 C175 1.470(13) . ?
C176 C175 1.356(13) . ?
C176 C177 1.444(13) . ?
C176 C198 1.439(14) . ?
C178 C179 1.379(12) . ?
C178 C177 1.427(13) . ?
C178 C197 1.460(13) . ?
C187 C186 1.402(13) . ?
C187 C167 1.451(13) . ?
C187 C188 1.461(13) . ?
C203 C204 1.423(15) . ?
C203 C199 1.428(14) . ?
C203 C202 1.424(14) . ?
C204 C205 1.450(14) . ?
C204 C175 1.480(14) . ?
C209 S1 1.504(17) . ?
C209 S2 1.535(18) . ?
N1 W1 2.116(7) . ?
C105 N2 1.136(11) . ?
C115 C116 1.388(13) . ?
C115 C120 1.406(12) . ?
C116 C117 1.381(14) . ?
C116 H116 0.9500 . ?
C117 C118 1.350(16) . ?
C117 H117 0.9500 . ?
C118 C119 1.377(16) . ?
C118 H118 0.9500 . ?
C119 C120 1.354(13) . ?
C119 H119 0.9500 . ?
C120 H120 0.9500 . ?
C121 C128 1.409(11) . ?
C121 W2 2.580(8) . ?
C128 C135 1.457(11) . ?
C128 C129 1.492(11) . ?
C128 W2 2.493(8) . ?
C129 C130 1.370(13) . ?
C129 C134 1.388(13) . ?
C130 C131 1.376(13) . ?
C130 H130 0.9500 . ?
C131 C132 1.368(15) . ?
C131 H131 0.9500 . ?
C132 C133 1.374(16) . ?
C132 H132 0.9500 . ?
C133 C134 1.408(15) . ?
C133 H133 0.9500 . ?
C134 H134 0.9500 . ?
C135 C136 1.494(11) . ?
C135 W2 2.377(8) . ?
C136 C137 1.382(12) . ?
C136 C141 1.388(12) . ?
C137 C138 1.374(13) . ?
C137 H137 0.9500 . ?
C138 C139 1.361(15) . ?
C138 H138 0.9500 . ?
C139 C140 1.372(15) . ?
C139 H139 0.9500 . ?
C140 C141 1.385(12) . ?
C140 H140 0.9500 . ?
C141 H141 0.9500 . ?
C143 C148 1.380(12) . ?
C143 C144 1.401(13) . ?
C144 C145 1.413(13) . ?
C144 H144 0.9500 . ?
C145 C146 1.355(16) . ?
C145 H145 0.9500 . ?
C146 C147 1.368(16) . ?
C146 H146 0.9500 . ?
C147 C148 1.410(14) . ?
C147 H147 0.9500 . ?
C148 H148 0.9500 . ?
C149 C157 1.449(11) . ?
C149 C150 1.521(11) . ?
C149 W2 2.248(8) . ?
C150 C151 1.479(11) . ?
C150 C154 1.483(11) . ?
C150 W2 2.218(8) . ?
C151 C162 1.364(11) . ?
C151 C152 1.453(11) . ?
C152 C165 1.382(12) . ?
C152 C153 1.441(12) . ?
C153 C168 1.419(12) . ?
C153 C154 1.423(12) . ?
C154 C155 1.361(11) . ?
C155 C170 1.447(12) . ?
C155 C156 1.497(12) . ?
C156 C157 1.374(11) . ?
C157 C158 1.447(11) . ?
C158 C159 1.438(12) . ?
C159 C177 1.424(12) . ?
C161 C179 1.451(12) . ?
C161 C162 1.464(11) . ?
C162 C163 1.436(12) . ?
C163 C164 1.378(12) . ?
C163 C180 1.460(12) . ?
C164 C165 1.426(12) . ?
C164 C183 1.463(12) . ?
C165 C166 1.484(12) . ?
C166 C167 1.362(12) . ?
C166 C184 1.448(13) . ?
C167 C168 1.456(13) . ?
C168 C169 1.444(13) . ?
C169 C170 1.360(13) . ?
C169 C188 1.470(14) . ?
C179 C180 1.458(13) . ?
C180 C181 1.403(13) . ?
C181 C182 1.421(12) . ?
C181 C196 1.447(13) . ?
C182 C183 1.381(12) . ?
C182 C194 1.473(13) . ?
C183 C184 1.424(12) . ?
C184 C185 1.375(13) . ?
C185 C186 1.462(13) . ?
C185 C193 1.475(12) . ?
C186 C191 1.451(14) . ?
C188 C189 1.332(13) . ?
C189 C207 1.455(14) . ?
C189 C190 1.469(14) . ?
C190 C191 1.414(14) . ?
C190 C208 1.428(14) . ?
C191 C192 1.455(13) . ?
C192 C201 1.338(13) . ?
C192 C193 1.460(13) . ?
C193 C194 1.376(12) . ?
C194 C195 1.457(13) . ?
C195 C200 1.383(13) . ?
C195 C196 1.464(13) . ?
C196 C197 1.356(13) . ?
C197 C198 1.460(14) . ?
C198 C199 1.419(15) . ?
C199 C200 1.450(14) . ?
C200 C201 1.436(13) . ?
C201 C202 1.474(14) . ?
C202 C208 1.395(14) . ?
C205 C206 1.368(14) . ?
C206 C207 1.431(14) . ?
C206 C208 1.471(15) . ?
N2 W2 2.092(7) . ?
